data_7216307
loop_
_publ_author_name
'Knaust, Jacqueline M.'
'Keller, Steven W.'

_publ_section_title
;
 Supermolecular coordination isomers: synthesis and crystal structures of
 four new one-dimensional copper(i) coordination polymers with
 1,3-dithiane
;
_journal_issue 81
_journal_name_full CrystEngComm
_journal_page_first 459
_journal_paper_doi 10.1039/b310360a
_journal_volume 5
_journal_year 2003
_chemical_formula_sum 'C16 H28 B2 Cu2 F8 N4 S4'
_chemical_formula_weight 705.36
_chemical_name_systematic
;
?
;
_space_group_IT_number 4
_symmetry_cell_setting monoclinic
_symmetry_space_group_name_Hall 'P 2yb'
_symmetry_space_group_name_H-M 'P 1 21 1'
_atom_sites_solution_hydrogens geom
_atom_sites_solution_primary direct
_atom_sites_solution_secondary difmap
_audit_creation_method SHELXL-97
_cell_angle_alpha 90.00
_cell_angle_beta 93.88(3)
_cell_angle_gamma 90.00
_cell_formula_units_Z 2
_cell_length_a 6.671(2)
_cell_length_b 16.939(8)
_cell_length_c 12.941(4)
_cell_measurement_reflns_used 4050
_cell_measurement_temperature 293(2)
_cell_measurement_theta_max 23.251
_cell_measurement_theta_min 2.8755
_cell_volume 1459.0(9)
_computing_cell_refinement 'Smart (Bruker 1998)'
_computing_data_collection 'Smart (Bruker 1998)'
_computing_data_reduction 'Saint (Bruker 1998)'
_computing_molecular_graphics 'ORTEP-III (Burnett & Johnson, 1996)'
_computing_publication_material 'CIFTAB (Sheldrick, 1997)'
_computing_structure_refinement 'SHELXL-97 (Sheldrick, 1997)'
_computing_structure_solution 'SHELXS-97 (Sheldrick, 1997)'
_diffrn_ambient_temperature 293(2)
_diffrn_measured_fraction_theta_full 0.915
_diffrn_measured_fraction_theta_max 0.915
_diffrn_measurement_device_type 'Bruker SMART CCD area detector'
_diffrn_measurement_method 'omega scans'
_diffrn_radiation_monochromator graphite
_diffrn_radiation_source 'fine-focus sealed tube'
_diffrn_radiation_type MoK\a
_diffrn_radiation_wavelength 0.71070
_diffrn_reflns_av_R_equivalents 0.0192
_diffrn_reflns_av_sigmaI/netI 0.0337
_diffrn_reflns_limit_h_max 7
_diffrn_reflns_limit_h_min -6
_diffrn_reflns_limit_k_max 13
_diffrn_reflns_limit_k_min -18
_diffrn_reflns_limit_l_max 14
_diffrn_reflns_limit_l_min -12
_diffrn_reflns_number 3663
_diffrn_reflns_theta_full 23.27
_diffrn_reflns_theta_max 23.27
_diffrn_reflns_theta_min 1.58
_diffrn_standards_decay_% 0.0
_exptl_absorpt_coefficient_mu 1.808
_exptl_absorpt_correction_T_max 1.000000
_exptl_absorpt_correction_T_min 0.832046
_exptl_absorpt_correction_type multi-scan
_exptl_absorpt_process_details
;
Data were collected for decay and absorption using the program SADABS
based on the method of R.H. Blessing (Acta Cryst. A51, 33-38, 1995).
;
_exptl_crystal_colour colorless
_exptl_crystal_density_diffrn 1.606
_exptl_crystal_density_method 'not measured'
_exptl_crystal_description plates
_exptl_crystal_F_000 712
_refine_diff_density_max 0.526
_refine_diff_density_min -0.427
_refine_diff_density_rms 0.073
_refine_ls_abs_structure_details 'Flack H D (1983), Acta Cryst. A39, 876-881'
_refine_ls_abs_structure_Flack 0.02(2)
_refine_ls_extinction_method none
_refine_ls_goodness_of_fit_ref 1.063
_refine_ls_hydrogen_treatment mixed
_refine_ls_matrix_type full
_refine_ls_number_parameters 329
_refine_ls_number_reflns 2917
_refine_ls_number_restraints 1
_refine_ls_restrained_S_all 1.063
_refine_ls_R_factor_all 0.0451
_refine_ls_R_factor_gt 0.0395
_refine_ls_shift/su_max 0.000
_refine_ls_shift/su_mean 0.000
_refine_ls_structure_factor_coef Fsqd
_refine_ls_weighting_details 'calc w=1/[\s^2^(Fo^2^)+(0.0721P)^2^+0.1233P] where P=(Fo^2^+2Fc^2^)/3'
_refine_ls_weighting_scheme calc
_refine_ls_wR_factor_gt 0.1021
_refine_ls_wR_factor_ref 0.1057
_reflns_number_gt 2609
_reflns_number_total 2917
_reflns_threshold_expression >2sigma(I)
_cod_data_source_file b310360a.txt
_cod_data_source_block d:\jackie\sulfur\196b\work\196b
_cod_depositor_comments
;
The following automatic conversions were performed:

'_symmetry_cell_setting' value 'Monoclinic' changed to 'monoclinic'
according to
/usr/data/users/saulius/automatic-downloads/retrospective/RSC/lib/dictionaries/cif_core.dic
dictionary named 'cif_core.dic' version 2.4.2 from 2011-04-26.

Automatic conversion script
Id: cif_fix_values 2281 2013-09-26 08:29:07Z andrius 
;
_cod_original_sg_symbol_H-M P21
_cod_original_formula_sum 'Cu2 C16 H28 N4 S4 B2  F8'
_cod_database_code 7216307

loop_
_symmetry_equiv_pos_as_xyz
'x, y, z'
'-x, y+1/2, -z'

loop_
_atom_site_label
_atom_site_type_symbol
_atom_site_fract_x
_atom_site_fract_y
_atom_site_fract_z
_atom_site_U_iso_or_equiv
_atom_site_adp_type
_atom_site_occupancy
_atom_site_symmetry_multiplicity
_atom_site_calc_flag
_atom_site_refinement_flags
Cu1 Cu 0.60580(14) 0.87919(6) 0.77735(5) 0.0429(3) Uani 1 1 d .
S1 S 0.8156(3) 0.88182(15) 0.92547(11) 0.0363(4) Uani 1 1 d .
F1 F 0.7195(10) 1.0815(4) 0.9533(5) 0.100(2) Uani 1 1 d .
N1 N 0.5093(11) 0.7723(5) 0.7325(4) 0.0445(17) Uani 1 1 d .
C1 C 0.6459(10) 0.8911(6) 1.0272(4) 0.0339(16) Uani 1 1 d .
H1A H 0.5493 0.8482 1.0221 0.041 Uiso 1 1 calc R
H1B H 0.5725 0.9404 1.0190 0.041 Uiso 1 1 calc R
B1 B 0.5954(13) 1.1287(6) 1.0071(5) 0.033(2) Uani 1 1 d .
Cu2 Cu 0.55016(13) 0.89077(6) 1.27789(5) 0.0366(3) Uani 1 1 d .
S2 S 0.7804(2) 0.88882(14) 1.15278(10) 0.0352(4) Uani 1 1 d .
F2 F 0.5077(12) 1.1796(5) 0.9370(6) 0.119(3) Uani 1 1 d .
N2 N 0.3822(11) 0.9528(5) 0.7972(5) 0.0457(18) Uani 1 1 d .
C2 C 0.8766(14) 0.7895(5) 1.1488(5) 0.051(2) Uani 1 1 d .
H2A H 0.9503 0.7782 1.2143 0.061 Uiso 1 1 calc R
H2B H 0.7642 0.7532 1.1415 0.061 Uiso 1 1 calc R
B2 B 0.8189(17) 0.6380(7) 0.4915(7) 0.052(3) Uani 1 1 d .
S3 S 0.7610(3) 0.93592(11) 1.41596(12) 0.0318(4) Uani 1 1 d .
F3 F 0.7017(10) 1.1680(4) 1.0822(4) 0.092(2) Uani 1 1 d .
N3 N 0.4444(10) 0.7828(5) 1.3011(5) 0.0441(17) Uani 1 1 d .
C3 C 1.0151(13) 0.7741(6) 1.0608(5) 0.052(2) Uani 1 1 d .
H3A H 1.1272 0.8107 1.0672 0.063 Uiso 1 1 calc R
H3B H 1.0688 0.7210 1.0676 0.063 Uiso 1 1 calc R
S4 S 0.7933(3) 0.92786(12) 1.64716(12) 0.0345(5) Uani 1 1 d .
F4 F 0.4527(10) 1.0802(4) 1.0454(5) 0.095(2) Uani 1 1 d .
N4 N 0.3282(10) 0.9640(4) 1.2409(4) 0.0403(16) Uani 1 1 d .
C4 C 0.9079(13) 0.7832(6) 0.9544(5) 0.048(2) Uani 1 1 d .
H4A H 0.7954 0.7468 0.9487 0.058 Uiso 1 1 calc R
H4B H 0.9996 0.7683 0.9027 0.058 Uiso 1 1 calc R
F5 F 0.7240(9) 0.5673(4) 0.4889(6) 0.105(2) Uani 1 1 d .
C5 C 0.6336(10) 0.9117(5) 1.5304(4) 0.0316(19) Uani 1 1 d .
H5A H 0.5923 0.8568 1.5272 0.038 Uiso 1 1 calc R
H5B H 0.5137 0.9439 1.5326 0.038 Uiso 1 1 calc R
F6 F 0.8870(18) 0.6473(7) 0.4010(9) 0.204(6) Uani 1 1 d .
C6 C 0.9810(11) 0.8524(5) 1.6247(5) 0.040(2) Uani 1 1 d .
H6A H 1.0783 0.8502 1.6838 0.049 Uiso 1 1 calc R
H6B H 0.9157 0.8013 1.6181 0.049 Uiso 1 1 calc R
F7 F 0.6792(7) 0.6975(3) 0.5039(3) 0.0540(13) Uani 1 1 d .
C7 C 1.0868(10) 0.8689(6) 1.5295(5) 0.045(2) Uani 1 1 d .
H7A H 1.1994 0.8328 1.5273 0.054 Uiso 1 1 calc R
H7B H 1.1410 0.9220 1.5343 0.054 Uiso 1 1 calc R
F8 F 0.9501(17) 0.6409(7) 0.5650(9) 0.233(7) Uani 1 1 d .
C8 C 0.9570(10) 0.8615(5) 1.4278(5) 0.0352(19) Uani 1 1 d .
H8A H 0.8959 0.8095 1.4241 0.042 Uiso 1 1 calc R
H8B H 1.0418 0.8665 1.3701 0.042 Uiso 1 1 calc R
C9 C 0.4606(13) 0.7117(6) 0.7078(6) 0.044(2) Uani 1 1 d .
C10 C 0.3878(13) 0.6332(5) 0.6738(6) 0.054(2) Uani 1 1 d .
H10A H 0.3656 0.6014 0.7333 0.081 Uiso 1 1 calc R
H10B H 0.4862 0.6083 0.6339 0.081 Uiso 1 1 calc R
H10C H 0.2640 0.6388 0.6321 0.081 Uiso 1 1 calc R
C11 C 0.2697(13) 1.0011(5) 0.8123(6) 0.043(2) Uani 1 1 d .
C12 C 0.1292(14) 1.0642(6) 0.8323(7) 0.066(3) Uani 1 1 d .
H12A H 0.1897 1.0994 0.8836 0.099 Uiso 1 1 calc R
H12B H 0.0091 1.0420 0.8572 0.099 Uiso 1 1 calc R
H12C H 0.0961 1.0928 0.7695 0.099 Uiso 1 1 calc R
C13 C 0.4019(13) 0.7195(6) 1.3104(5) 0.041(2) Uani 1 1 d .
C14 C 0.3491(13) 0.6360(5) 1.3171(6) 0.053(2) Uani 1 1 d .
H14A H 0.3094 0.6164 1.2492 0.080 Uiso 1 1 calc R
H14B H 0.2399 0.6300 1.3612 0.080 Uiso 1 1 calc R
H14C H 0.4633 0.6068 1.3454 0.080 Uiso 1 1 calc R
C15 C 0.2180(12) 1.0122(6) 1.2154(6) 0.047(2) Uani 1 1 d .
C16 C 0.0803(16) 1.0750(7) 1.1831(9) 0.088(4) Uani 1 1 d .
H16A H 0.1383 1.1067 1.1313 0.133 Uiso 1 1 calc R
H16B H 0.0550 1.1074 1.2417 0.133 Uiso 1 1 calc R
H16C H -0.0438 1.0527 1.1548 0.133 Uiso 1 1 calc R

loop_
_atom_site_aniso_label
_atom_site_aniso_U_11
_atom_site_aniso_U_22
_atom_site_aniso_U_33
_atom_site_aniso_U_23
_atom_site_aniso_U_13
_atom_site_aniso_U_12
Cu1 0.0600(6) 0.0410(7) 0.0276(4) -0.0033(4) 0.0027(3) 0.0047(6)
S1 0.0456(10) 0.0366(12) 0.0271(7) -0.0006(9) 0.0059(6) 0.0012(11)
F1 0.097(5) 0.075(5) 0.135(5) -0.026(4) 0.052(4) 0.011(4)
N1 0.061(5) 0.041(5) 0.032(3) -0.003(3) 0.009(3) 0.001(4)
C1 0.042(4) 0.029(4) 0.029(3) -0.002(3) -0.003(3) -0.003(5)
B1 0.033(5) 0.039(6) 0.026(4) 0.007(4) 0.002(3) -0.004(4)
Cu2 0.0448(5) 0.0357(6) 0.0285(4) 0.0042(4) -0.0029(3) 0.0081(5)
S2 0.0432(10) 0.0368(11) 0.0251(7) -0.0029(10) -0.0017(6) 0.0026(12)
F2 0.097(6) 0.100(7) 0.154(6) 0.072(5) -0.041(5) -0.003(5)
N2 0.049(5) 0.045(5) 0.043(3) -0.002(3) 0.002(3) 0.003(4)
C2 0.071(6) 0.044(6) 0.037(4) -0.002(4) 0.000(4) 0.022(5)
B2 0.064(8) 0.051(8) 0.040(5) -0.004(5) -0.005(5) -0.008(6)
S3 0.0399(11) 0.0299(11) 0.0252(8) 0.0042(7) 0.0000(7) -0.0002(9)
F3 0.106(5) 0.106(6) 0.065(3) -0.023(4) 0.011(3) -0.025(5)
N3 0.043(4) 0.041(5) 0.047(3) 0.007(3) -0.007(3) 0.009(4)
C3 0.050(5) 0.065(7) 0.041(4) -0.003(4) -0.002(3) 0.027(5)
S4 0.0444(12) 0.0317(11) 0.0269(8) -0.0035(8) -0.0026(7) -0.0006(10)
F4 0.089(5) 0.086(5) 0.116(5) 0.012(4) 0.053(4) -0.034(4)
N4 0.041(4) 0.030(4) 0.051(3) 0.012(3) 0.003(3) 0.007(3)
C4 0.055(6) 0.050(6) 0.041(4) -0.004(4) 0.011(3) 0.013(5)
F5 0.068(4) 0.040(4) 0.208(7) -0.008(4) 0.012(4) -0.007(3)
C5 0.031(4) 0.033(5) 0.031(3) 0.001(3) -0.002(3) 0.009(3)
F6 0.250(12) 0.131(9) 0.259(11) 0.015(8) 0.218(10) 0.034(8)
C6 0.040(5) 0.045(6) 0.034(4) 0.007(3) -0.011(3) 0.001(4)
F7 0.059(3) 0.038(3) 0.066(3) -0.004(2) 0.008(2) 0.002(3)
C7 0.032(4) 0.049(7) 0.053(4) -0.002(4) -0.002(3) -0.002(4)
F8 0.210(10) 0.151(11) 0.309(13) -0.099(10) -0.212(11) 0.110(9)
C8 0.031(4) 0.039(5) 0.036(3) 0.005(3) 0.008(3) 0.009(4)
C9 0.047(6) 0.041(6) 0.045(4) -0.003(4) 0.006(4) 0.006(4)
C10 0.045(5) 0.043(6) 0.075(5) -0.009(4) 0.018(4) -0.014(4)
C11 0.042(5) 0.039(6) 0.047(4) -0.006(4) -0.011(4) -0.005(5)
C12 0.050(6) 0.054(7) 0.093(7) 0.002(5) -0.001(5) 0.021(5)
C13 0.042(5) 0.041(6) 0.039(4) -0.003(4) -0.009(3) -0.001(4)
C14 0.042(5) 0.036(6) 0.080(6) 0.002(4) -0.009(4) -0.006(4)
C15 0.034(5) 0.037(5) 0.070(5) 0.009(4) 0.006(4) -0.005(5)
C16 0.055(7) 0.064(8) 0.147(10) 0.040(7) 0.012(6) 0.024(6)

loop_
_atom_type_symbol
_atom_type_description
_atom_type_scat_dispersion_real
_atom_type_scat_dispersion_imag
_atom_type_scat_source
Cu Cu 0.3201 1.2651 'International Tables Vol C Tables 4.2.6.8 and 6.1.1.4'
S S 0.1246 0.1234 'International Tables Vol C Tables 4.2.6.8 and 6.1.1.4'
F F 0.0171 0.0103 'International Tables Vol C Tables 4.2.6.8 and 6.1.1.4'
B B 0.0013 0.0007 'International Tables Vol C Tables 4.2.6.8 and 6.1.1.4'
N N 0.0061 0.0033 'International Tables Vol C Tables 4.2.6.8 and 6.1.1.4'
C C 0.0033 0.0016 'International Tables Vol C Tables 4.2.6.8 and 6.1.1.4'
H H 0.0000 0.0000 'International Tables Vol C Tables 4.2.6.8 and 6.1.1.4'

loop_
_geom_angle_atom_site_label_1
_geom_angle_atom_site_label_2
_geom_angle_atom_site_label_3
_geom_angle
_geom_angle_site_symmetry_3
N2 Cu1 N1 112.3(3) .
N2 Cu1 S1 107.62(19) .
N1 Cu1 S1 115.3(2) .
N2 Cu1 S4 108.6(2) 1_554
N1 Cu1 S4 106.93(17) 1_554
S1 Cu1 S4 105.75(8) 1_554
C1 S1 C4 98.7(4) .
C1 S1 Cu1 103.5(2) .
C4 S1 Cu1 109.5(3) .
C9 N1 Cu1 178.1(8) .
S1 C1 S2 111.0(4) .
F3 B1 F2 110.6(9) .
F3 B1 F4 112.4(6) .
F2 B1 F4 110.1(8) .
F3 B1 F1 110.4(7) .
F2 B1 F1 106.2(7) .
F4 B1 F1 106.9(9) .
N4 Cu2 N3 110.4(3) .
N4 Cu2 S2 111.39(18) .
N3 Cu2 S2 110.6(2) .
N4 Cu2 S3 112.7(2) .
N3 Cu2 S3 112.83(18) .
S2 Cu2 S3 98.46(7) .
C1 S2 C2 98.7(4) .
C1 S2 Cu2 108.6(2) .
C2 S2 Cu2 106.8(3) .
C11 N2 Cu1 172.3(7) .
C3 C2 S2 114.4(6) .
F8 B2 F6 114.4(12) .
F8 B2 F5 110.9(10) .
F6 B2 F5 106.2(9) .
F8 B2 F7 108.9(9) .
F6 B2 F7 107.1(9) .
F5 B2 F7 109.2(8) .
C5 S3 C8 98.6(3) .
C5 S3 Cu2 105.2(2) .
C8 S3 Cu2 103.3(2) .
C13 N3 Cu2 173.1(7) .
C4 C3 C2 112.7(7) .
C5 S4 C6 97.6(3) .
C5 S4 Cu1 103.7(2) 1_556
C6 S4 Cu1 106.0(2) 1_556
C15 N4 Cu2 171.5(7) .
C3 C4 S1 114.5(6) .
S3 C5 S4 111.5(4) .
C7 C6 S4 111.7(6) .
C6 C7 C8 115.1(6) .
C7 C8 S3 112.2(5) .
N1 C9 C10 177.6(10) .
N2 C11 C12 178.7(9) .
N3 C13 C14 177.1(9) .
N4 C15 C16 178.8(10) .

loop_
_geom_bond_atom_site_label_1
_geom_bond_atom_site_label_2
_geom_bond_distance
_geom_bond_site_symmetry_2
Cu1 N2 1.974(8) .
Cu1 N1 1.995(8) .
Cu1 S1 2.2963(19) .
Cu1 S4 2.317(2) 1_554
S1 C1 1.801(6) .
S1 C4 1.811(9) .
F1 B1 1.374(11) .
N1 C9 1.117(11) .
C1 S2 1.803(5) .
B1 F3 1.341(10) .
B1 F2 1.356(11) .
B1 F4 1.375(10) .
Cu2 N4 1.966(7) .
Cu2 N3 1.991(8) .
Cu2 S2 2.3059(19) .
Cu2 S3 2.327(2) .
S2 C2 1.802(9) .
N2 C11 1.136(11) .
C2 C3 1.537(10) .
B2 F8 1.249(11) .
B2 F6 1.295(12) .
B2 F5 1.353(13) .
B2 F7 1.389(12) .
S3 C5 1.805(6) .
S3 C8 1.815(7) .
N3 C13 1.117(11) .
C3 C4 1.515(10) .
S4 C5 1.810(6) .
S4 C6 1.826(8) .
S4 Cu1 2.317(2) 1_556
N4 C15 1.133(10) .
C6 C7 1.488(9) .
C7 C8 1.531(9) .
C9 C10 1.473(12) .
C11 C12 1.457(13) .
C13 C14 1.462(13) .
C15 C16 1.449(13) .
